data_4323624
loop_
_publ_author_name
'Hanadi Sleiman'
'Paul N. W. Baxter'
'Jean-Marie Lehn'
'Karri Airola'
'Kari Rissanen'

_publ_section_title
;
 Multicomponent Self-Assembly: Generation of Rigid-Rack Multimetallic
 Pseudorotaxanes
;
_journal_name_full 'Inorganic Chemistry'
_journal_page_first 4734
_journal_page_last 4742
_journal_paper_doi 10.1021/ic9702227
_journal_volume 36
_journal_year 1997
_chemical_formula_structural 'C26 H18 N4 2Cu+ 2C34 H34 N2 O6 2PF6- C7H9 CH3NO2'
_chemical_formula_sum 'C102 H94 Cu2 F12 N9 O14 P2'
_chemical_formula_weight 2086.88
_chemical_name_common '[3]-pseudorotaxane complex'
_chemical_name_systematic
; 
 ? 
;
_space_group_IT_number 19
_symmetry_cell_setting orthorhombic
_symmetry_space_group_name_Hall 'P 2ac 2ab'
_symmetry_space_group_name_H-M 'P 21 21 21'
_atom_sites_solution_hydrogens geom
_atom_sites_solution_primary direct
_atom_sites_solution_secondary difmap
_audit_creation_method SHELXL
_cell_angle_alpha 90.00
_cell_angle_beta 90.00
_cell_angle_gamma 90.00
_cell_formula_units_Z 4
_cell_length_a 13.199(2)
_cell_length_b 25.264(1)
_cell_length_c 31.072(4)
_cell_measurement_reflns_used 25
_cell_measurement_temperature 293(2)
_cell_measurement_theta_max 23.11
_cell_measurement_theta_min 10.64
_cell_volume 10361(2)
_computing_cell_refinement 'Enraf-Nonius CAD4'
_computing_data_collection 'Enraf-Nonius CAD4'
_computing_data_reduction 'CADRED (Enraf-Nonius, 1988)'
_computing_molecular_graphics 'SCHAKAL 92 (Keller, 1992)'
_computing_publication_material 'SHELXL-93 (Sheldrick, 1993)'
_computing_structure_refinement 'SHELXL-93 (Sheldrick, 1993)'
_computing_structure_solution 'SHELXS-86 (Sheldrick, 1990)'
_diffrn_ambient_temperature 293(2)
_diffrn_measurement_device 'Enraf-Nonius CAD4'
_diffrn_measurement_method two-theta/omega-scans
_diffrn_radiation_monochromator graphite
_diffrn_radiation_source 'fine-focus sealed tube'
_diffrn_radiation_type MoK\a
_diffrn_radiation_wavelength 0.71073
_diffrn_reflns_av_R_equivalents 0.0199
_diffrn_reflns_av_sigmaI/netI 0.0639
_diffrn_reflns_limit_h_max 11
_diffrn_reflns_limit_h_min -11
_diffrn_reflns_limit_k_max 27
_diffrn_reflns_limit_k_min -27
_diffrn_reflns_limit_l_max 34
_diffrn_reflns_limit_l_min -34
_diffrn_reflns_number 14536
_diffrn_reflns_theta_max 22.97
_diffrn_reflns_theta_min 2.02
_diffrn_standards_decay_% 10
_diffrn_standards_interval_count '300 (intensity)'
_diffrn_standards_interval_time '120 (orientation)'
_diffrn_standards_number '2 (intensity), 3 (orientation)'
_exptl_absorpt_coefficient_mu 0.527
_exptl_absorpt_correction_type none
_exptl_crystal_colour blue
_exptl_crystal_density_diffrn 1.338
_exptl_crystal_density_meas ?
_exptl_crystal_description prisms
_exptl_crystal_F_000 4308
_exptl_crystal_size_max 0.60
_exptl_crystal_size_mid 0.40
_exptl_crystal_size_min 0.30
_refine_diff_density_max 1.110
_refine_diff_density_min -1.047
_refine_diff_density_rms 0.145
_refine_ls_abs_structure_details 'Flack H D (1983), Acta Cryst. A39, 876-881'
_refine_ls_abs_structure_Flack 0.02(3)
_refine_ls_extinction_method none
_refine_ls_goodness_of_fit_all 1.759
_refine_ls_goodness_of_fit_obs 1.982
_refine_ls_hydrogen_treatment riding
_refine_ls_matrix_type full
_refine_ls_number_parameters 1123
_refine_ls_number_reflns 13205
_refine_ls_number_restraints 91
_refine_ls_restrained_S_all 1.847
_refine_ls_restrained_S_obs 1.978
_refine_ls_R_factor_all 0.1527
_refine_ls_R_factor_obs 0.0964
_refine_ls_shift/esd_max -0.001
_refine_ls_shift/esd_mean 0.000
_refine_ls_structure_factor_coef Fsqd
_refine_ls_weighting_details 'w=1/[\s^2^(Fo^2^)+(0.1000P)^2^+0.0000P] where P=(Fo^2^+2Fc^2^)/3'
_refine_ls_weighting_scheme calc
_refine_ls_wR_factor_all 0.2780
_refine_ls_wR_factor_obs 0.2422
_reflns_number_observed 9012
_reflns_number_total 13237
_reflns_observed_criterion >2sigma(I)
_cod_data_source_file ic9702227_2.cif
_cod_data_source_block 3f
_cod_depositor_comments
;
The following automatic conversions were performed:

'_exptl_crystal_density_meas' value 'none' was changed to '?' - the
value is perceived as not measured.

Automatic conversion script
Id: cif_fix_values 3008 2015-01-20 13:52:24Z robertas 

The following automatic conversions were performed:

'_refine_ls_weighting_scheme' value 'calc
w=1/[\s^2^(Fo^2^)+(0.1000P)^2^+0.0000P] where P=(Fo^2^+2Fc^2^)/3' was
changed to 'calc'. New tag '_refine_ls_weighting_details' was
created. The value of the new tag was set to
'w=1/[\s^2^(Fo^2^)+(0.1000P)^2^+0.0000P] where P=(Fo^2^+2Fc^2^)/3'.

Automatic conversion script
Id: cif_fix_values 3143 2015-03-26 13:38:13Z robertas 
;
_cod_database_code 4323624

loop_
_symmetry_equiv_pos_as_xyz
'x, y, z'
'-x+1/2, -y, z+1/2'
'-x, y+1/2, -z+1/2'
'x+1/2, -y+1/2, -z'

loop_
_atom_site_aniso_label
_atom_site_aniso_U_11
_atom_site_aniso_U_22
_atom_site_aniso_U_33
_atom_site_aniso_U_23
_atom_site_aniso_U_13
_atom_site_aniso_U_12
Cu1 0.0354(8) 0.0489(8) 0.0451(8) -0.0090(7) 0.0017(7) -0.0018(7)
Cu2 0.0402(9) 0.0466(8) 0.0455(7) -0.0041(7) -0.0029(7) -0.0033(7)
N1 0.036(6) 0.050(6) 0.053(6) -0.011(5) -0.002(5) 0.000(5)
N2 0.035(6) 0.051(6) 0.039(5) -0.003(5) 0.003(4) 0.002(4)
N3 0.044(6) 0.038(5) 0.039(6) -0.007(4) -0.002(5) 0.008(5)
N4 0.041(6) 0.045(5) 0.045(5) 0.007(5) -0.005(5) -0.004(4)
C1 0.103(16) 0.119(16) 0.112(16) 0.001(12) 0.019(13) -0.008(12)
C2 0.290(40) 0.144(21) 0.074(16) 0.021(14) 0.076(20) 0.086(25)
C3 0.181(25) 0.185(23) 0.037(11) 0.041(13) -0.017(15) -0.034(22)
C4 0.209(26) 0.219(25) 0.028(9) 0.002(12) -0.001(12) -0.153(22)
C5 0.082(13) 0.120(14) 0.084(12) 0.021(10) 0.009(10) -0.061(11)
C6 0.064(11) 0.063(9) 0.068(9) 0.018(7) -0.002(8) -0.025(7)
C7 0.045(8) 0.047(7) 0.055(8) -0.010(6) 0.010(6) -0.013(6)
C8 0.055(9) 0.059(8) 0.068(9) -0.015(7) 0.007(7) -0.005(7)
C9 0.086(13) 0.062(9) 0.117(14) -0.004(10) 0.016(10) -0.036(9)
C10 0.054(9) 0.034(7) 0.086(10) -0.011(7) -0.017(7) -0.006(6)
C11 0.031(7) 0.036(6) 0.079(9) -0.018(6) -0.015(7) 0.010(6)
C12 0.049(8) 0.032(6) 0.040(7) -0.006(5) -0.007(6) 0.011(6)
C13 0.060(9) 0.060(8) 0.058(8) -0.015(7) -0.012(7) 0.002(7)
C14 0.047(8) 0.055(8) 0.038(6) -0.013(6) 0.002(6) -0.007(6)
C15 0.035(7) 0.055(7) 0.048(7) -0.006(6) 0.014(6) -0.001(6)
C16 0.079(10) 0.039(6) 0.050(7) 0.007(6) 0.012(7) 0.017(7)
C17 0.106(13) 0.097(11) 0.036(8) 0.000(7) 0.012(8) 0.008(10)
C18 0.099(13) 0.107(13) 0.045(8) 0.007(9) 0.037(9) 0.013(11)
C19 0.087(11) 0.068(9) 0.057(9) 0.007(8) 0.015(8) 0.002(8)
C20 0.042(9) 0.059(8) 0.065(9) 0.016(7) 0.003(6) 0.002(6)
C21 0.072(11) 0.038(7) 0.066(9) 0.023(6) -0.003(7) -0.008(7)
C22 0.057(9) 0.036(7) 0.068(9) 0.003(6) 0.013(7) -0.011(6)
C23 0.079(12) 0.054(8) 0.066(9) 0.028(8) 0.006(8) -0.004(7)
C24 0.121(18) 0.060(10) 0.091(12) -0.005(9) -0.001(11) -0.013(11)
C25 0.072(13) 0.051(9) 0.200(21) 0.038(12) -0.060(15) -0.046(10)
C26 0.057(11) 0.081(11) 0.088(11) 0.025(9) 0.002(8) -0.009(8)
N5 0.018(6) 0.039(5) 0.039(5) 0.012(4) -0.009(5) -0.004(4)
N6 0.035(7) 0.038(5) 0.047(6) -0.003(4) 0.005(5) 0.002(4)
C27 0.023(9) 0.092(11) 0.072(9) 0.003(8) -0.009(7) -0.018(7)
C28 0.027(9) 0.090(10) 0.073(9) 0.013(8) 0.010(7) 0.024(7)
C29 0.037(10) 0.064(9) 0.081(10) -0.002(8) 0.016(7) 0.007(7)
C30 0.022(9) 0.061(8) 0.096(11) -0.007(7) 0.011(7) 0.003(6)
C31 0.041(8) 0.052(8) 0.070(9) -0.004(6) 0.004(6) -0.010(6)
C32 0.046(10) 0.048(7) 0.047(7) 0.012(6) 0.010(6) -0.010(6)
C33 0.077(11) 0.046(8) 0.046(7) -0.001(6) 0.018(7) -0.026(7)
C34 0.053(9) 0.093(11) 0.053(8) 0.012(8) -0.013(7) -0.016(8)
C35 0.092(14) 0.134(15) 0.044(8) -0.020(9) -0.031(9) -0.023(11)
C36 0.055(10) 0.066(9) 0.044(7) -0.002(6) 0.008(7) -0.019(7)
C37 0.042(9) 0.060(8) 0.020(5) 0.008(5) 0.001(5) -0.020(6)
C38 0.107(15) 0.098(12) 0.054(8) -0.041(8) -0.029(9) 0.040(11)
C39 0.052(11) 0.077(10) 0.075(10) -0.018(8) 0.011(7) 0.000(7)
C40 0.059(10) 0.071(9) 0.038(7) -0.022(6) 0.015(6) 0.005(7)
C41 0.057(10) 0.035(6) 0.044(7) -0.010(5) 0.002(6) -0.008(6)
C42 0.050(11) 0.084(11) 0.073(10) 0.003(8) 0.010(7) 0.016(8)
C43 0.043(9) 0.082(10) 0.084(11) -0.024(8) 0.026(8) 0.005(7)
C44 0.054(11) 0.055(8) 0.060(8) -0.001(6) -0.005(7) 0.002(6)
C45 0.008(7) 0.063(8) 0.062(8) 0.000(6) 0.000(5) 0.000(5)
C46 0.026(8) 0.083(10) 0.078(9) -0.006(8) 0.003(7) 0.003(7)
C47 0.034(8) 0.080(9) 0.078(9) -0.002(8) -0.002(8) -0.011(7)
C48 0.028(7) 0.045(7) 0.060(8) 0.001(6) -0.005(6) -0.001(5)
C49 0.051(9) 0.047(8) 0.054(8) -0.002(6) -0.009(6) -0.003(6)
C50 0.024(7) 0.040(6) 0.079(9) 0.002(7) 0.004(7) -0.006(5)
C51 0.069(11) 0.063(9) 0.090(11) -0.013(8) 0.011(8) -0.010(7)
C52 0.096(14) 0.060(9) 0.100(12) -0.005(9) -0.029(11) -0.015(9)
C53 0.141(19) 0.112(14) 0.072(11) -0.054(10) -0.023(11) 0.019(12)
C54 0.124(18) 0.193(22) 0.065(11) 0.046(12) 0.029(11) 0.088(16)
C55 0.074(15) 0.112(14) 0.115(15) -0.023(12) 0.035(11) 0.008(10)
C56 0.105(16) 0.098(13) 0.149(18) -0.035(13) 0.027(13) 0.026(11)
C57 0.129(18) 0.108(15) 0.115(15) -0.004(12) -0.016(13) 0.041(13)
C58 0.099(15) 0.081(12) 0.113(14) -0.003(10) 0.004(11) -0.014(11)
C59 0.130(20) 0.096(14) 0.125(18) -0.035(12) 0.055(15) -0.030(13)
C60 0.040(10) 0.058(9) 0.175(19) 0.019(10) 0.031(10) 0.023(7)
O1 0.057(7) 0.076(7) 0.135(9) -0.012(6) 0.025(7) 0.015(6)
O2 0.048(7) 0.072(7) 0.116(8) -0.004(6) 0.026(6) 0.011(6)
O3 0.065(7) 0.085(8) 0.175(13) -0.052(9) -0.008(8) 0.009(6)
O4 0.093(10) 0.119(9) 0.096(8) 0.001(7) -0.012(8) 0.011(8)
O5 0.083(8) 0.082(7) 0.084(7) -0.030(6) -0.036(6) 0.023(6)
O6 0.058(6) 0.057(5) 0.075(6) -0.013(4) -0.015(5) -0.014(4)
N7 0.021(6) 0.046(6) 0.048(5) 0.004(5) -0.005(4) -0.003(4)
N8 0.032(7) 0.053(6) 0.049(6) 0.001(4) 0.004(5) -0.024(5)
C61 0.019(8) 0.075(9) 0.085(10) 0.023(8) 0.007(7) 0.004(6)
C62 0.074(12) 0.069(10) 0.100(12) -0.007(9) 0.024(9) 0.035(9)
C63 0.044(9) 0.050(8) 0.079(10) -0.002(7) 0.003(8) -0.001(7)
C64 0.038(9) 0.068(9) 0.076(10) -0.010(8) -0.005(7) 0.011(6)
C65 0.054(8) 0.031(6) 0.077(9) 0.009(6) -0.001(7) -0.004(6)
C66 0.034(8) 0.053(8) 0.070(9) 0.003(7) -0.017(7) 0.005(6)
C67 0.048(10) 0.044(7) 0.067(8) 0.028(6) -0.001(7) -0.007(7)
C68 0.022(8) 0.062(8) 0.092(10) 0.019(8) -0.012(7) -0.010(6)
C69 0.045(11) 0.083(11) 0.096(12) 0.007(9) -0.030(8) -0.008(8)
C70 0.066(11) 0.047(8) 0.058(8) 0.013(6) -0.014(7) -0.015(7)
C71 0.048(9) 0.034(6) 0.046(7) 0.006(5) -0.008(6) -0.011(5)
C72 0.079(12) 0.077(10) 0.058(9) -0.010(8) -0.001(8) -0.017(9)
C73 0.130(16) 0.060(9) 0.036(7) -0.001(6) -0.014(9) -0.018(10)
C74 0.065(10) 0.054(7) 0.034(6) -0.013(5) -0.002(6) -0.014(7)
C75 0.054(10) 0.046(7) 0.050(7) 0.007(6) 0.002(6) -0.018(6)
C76 0.086(12) 0.051(8) 0.053(8) -0.014(6) -0.011(8) 0.011(8)
C77 0.059(9) 0.042(7) 0.072(9) -0.008(6) 0.012(8) 0.006(6)
C78 0.054(9) 0.028(5) 0.059(7) 0.014(6) 0.003(7) -0.004(6)
C79 0.036(8) 0.043(6) 0.055(7) 0.008(6) 0.012(6) 0.001(6)
C80 0.063(10) 0.047(7) 0.055(7) -0.006(6) 0.017(7) 0.013(7)
C81 0.066(10) 0.051(8) 0.095(12) -0.005(8) 0.004(9) 0.012(7)
C82 0.031(9) 0.062(8) 0.054(8) 0.006(6) 0.008(6) 0.008(6)
C83 0.058(10) 0.042(7) 0.065(8) -0.003(6) 0.000(7) 0.007(6)
C84 0.032(7) 0.053(7) 0.061(7) 0.005(6) -0.005(6) 0.003(6)
C85 0.079(11) 0.081(11) 0.087(11) -0.007(9) -0.026(9) 0.010(8)
C86 0.107(14) 0.084(10) 0.068(9) -0.003(8) -0.028(9) 0.033(10)
C87 0.085(12) 0.069(10) 0.084(11) -0.026(9) -0.017(9) 0.010(9)
C88 0.137(18) 0.067(11) 0.118(14) 0.011(10) 0.000(14) -0.003(11)
C89 0.103(18) 0.221(28) 0.111(17) 0.028(17) 0.002(14) 0.039(17)
C90 0.210(30) 0.183(24) 0.127(18) 0.034(17) 0.061(19) 0.114(24)
C91 0.118(20) 0.355(42) 0.083(14) 0.001(20) 0.025(14) 0.116(26)
C92 0.090(15) 0.249(30) 0.068(13) -0.034(15) 0.003(11) 0.007(18)
C93 0.131(17) 0.094(13) 0.088(13) -0.020(10) -0.011(12) 0.034(12)
C94 0.084(13) 0.118(14) 0.086(12) -0.027(10) -0.010(9) 0.035(11)
O7 0.076(7) 0.099(8) 0.090(7) -0.026(6) -0.014(6) 0.017(6)
O8 0.128(11) 0.132(11) 0.102(10) -0.017(8) -0.024(8) 0.029(9)
O9 0.122(12) 0.180(14) 0.091(8) 0.004(9) 0.006(8) 0.048(11)
O10 0.109(11) 0.129(10) 0.094(9) 0.023(7) 0.018(8) 0.047(8)
O11 0.084(7) 0.083(7) 0.093(7) 0.003(6) 0.009(6) 0.028(6)
O12 0.051(6) 0.108(7) 0.066(6) -0.007(6) -0.014(5) 0.013(5)

loop_
_atom_site_label
_atom_site_type_symbol
_atom_site_fract_x
_atom_site_fract_y
_atom_site_fract_z
_atom_site_U_iso_or_equiv
_atom_site_thermal_displace_type
_atom_site_occupancy
_atom_site_calc_flag
_atom_site_refinement_flags
_atom_site_disorder_group
Cu1 Cu 0.54154(10) 0.37707(5) 0.15880(4) 0.0431(4) Uani 1 d . .
Cu2 Cu 0.39420(11) 0.28603(5) 0.21749(4) 0.0441(4) Uani 1 d . .
P1 P 0.8943(4) 0.1191(2) 0.09223(13) 0.0821(11) Uiso 1 d D .
F1 F 0.9743(10) 0.1352(6) 0.0581(4) 0.176(4) Uiso 1 d D .
F2 F 0.8371(14) 0.1007(7) 0.0518(5) 0.235(5) Uiso 1 d D .
F3 F 0.8709(12) 0.1786(5) 0.0927(5) 0.193(4) Uiso 1 d D .
F4 F 0.7920(10) 0.1064(6) 0.1164(4) 0.176(4) Uiso 1 d D .
F5 F 0.9508(14) 0.1317(8) 0.1332(5) 0.235(5) Uiso 1 d D .
F6 F 0.9255(12) 0.0617(5) 0.0953(5) 0.193(4) Uiso 1 d D .
P2 P 1.0542(8) 0.1133(4) 0.4049(3) 0.189(3) Uiso 1 d D .
F11 F 1.0561(19) 0.1237(9) 0.3562(5) 0.310(8) Uiso 1 d D .
F12 F 1.0471(22) 0.0539(8) 0.3883(8) 0.369(11) Uiso 1 d D .
F13 F 1.1690(14) 0.1201(11) 0.4031(8) 0.356(10) Uiso 1 d D .
F14 F 1.0524(19) 0.0820(9) 0.4491(6) 0.310(8) Uiso 1 d D .
F15 F 1.0487(23) 0.1644(8) 0.4280(8) 0.369(11) Uiso 1 d D .
F16 F 0.9360(14) 0.1090(11) 0.4057(8) 0.356(10) Uiso 1 d D .
N1 N 0.6021(7) 0.4528(4) 0.1689(3) 0.046(2) Uani 1 d . .
N2 N 0.5177(6) 0.3839(4) 0.2210(3) 0.041(2) Uani 1 d . .
N3 N 0.4660(7) 0.3464(3) 0.2440(3) 0.040(2) Uani 1 d . .
N4 N 0.3637(7) 0.2690(3) 0.2823(3) 0.044(2) Uani 1 d . .
C1 C 0.7258(16) 0.4629(8) 0.0691(7) 0.112(6) Uani 1 d . .
H1 H 0.7917(16) 0.4672(8) 0.0791(7) 0.134 Uiso 1 calc R .
C2 C 0.7066(30) 0.4468(10) 0.0241(8) 0.169(13) Uani 1 d . .
H2 H 0.7622(30) 0.4408(10) 0.0064(8) 0.203 Uiso 1 calc R .
C3 C 0.6159(25) 0.4405(11) 0.0076(6) 0.134(10) Uani 1 d . .
H3 H 0.6038(25) 0.4330(11) -0.0213(6) 0.161 Uiso 1 calc R .
C4 C 0.5567(20) 0.4450(10) 0.0315(6) 0.152(12) Uani 1 d . .
H4 H 0.4932(20) 0.4345(10) 0.0218(6) 0.182 Uiso 1 calc R .
C5 C 0.5561(14) 0.4633(7) 0.0743(5) 0.095(6) Uani 1 d . .
H5 H 0.4948(14) 0.4700(7) 0.0881(5) 0.114 Uiso 1 calc R .
C6 C 0.6449(12) 0.4713(5) 0.0957(5) 0.065(4) Uani 1 d . .
C7 C 0.6507(9) 0.4844(5) 0.1411(4) 0.049(3) Uani 1 d . .
C8 C 0.7076(10) 0.5264(5) 0.1550(5) 0.061(3) Uani 1 d . .
H8 H 0.7390(10) 0.5484(5) 0.1350(5) 0.073 Uiso 1 calc R .
C9 C 0.7180(13) 0.5359(6) 0.1967(6) 0.088(5) Uani 1 d . .
H9 H 0.7591(13) 0.5636(6) 0.2058(6) 0.106 Uiso 1 calc R .
C10 C 0.6684(10) 0.5050(4) 0.2271(5) 0.058(4) Uani 1 d . .
H10 H 0.6730(10) 0.5124(4) 0.2564(5) 0.070 Uiso 1 calc R .
C11 C 0.6112(9) 0.4625(4) 0.2120(4) 0.049(3) Uani 1 d . .
C12 C 0.5590(9) 0.4233(4) 0.2412(3) 0.040(3) Uani 1 d . .
C13 C 0.5596(10) 0.4281(5) 0.2851(4) 0.059(3) Uani 1 d . .
H13 H 0.5920(10) 0.4566(5) 0.2981(4) 0.071 Uiso 1 calc R .
C14 C 0.5125(9) 0.3910(5) 0.3094(4) 0.047(3) Uani 1 d . .
H14 H 0.5110(9) 0.3930(5) 0.3393(4) 0.056 Uiso 1 calc R .
C15 C 0.4664(9) 0.3497(4) 0.2870(4) 0.046(3) Uani 1 d . .
C16 C 0.3982(11) 0.3081(4) 0.3090(4) 0.056(3) Uani 1 d . .
C17 C 0.3745(13) 0.3129(7) 0.3518(4) 0.080(5) Uani 1 d . .
H17 H 0.4002(13) 0.3402(7) 0.3686(4) 0.096 Uiso 1 calc R .
C18 C 0.3121(13) 0.2759(7) 0.3683(4) 0.083(5) Uani 1 d . .
H18 H 0.2952(13) 0.2770(7) 0.3973(4) 0.100 Uiso 1 calc R .
C19 C 0.2734(12) 0.2368(6) 0.3427(5) 0.071(4) Uani 1 d . .
H19 H 0.2282(12) 0.2122(6) 0.3539(5) 0.085 Uiso 1 calc R .
C20 C 0.3021(10) 0.2343(5) 0.3001(4) 0.055(3) Uani 1 d . .
C21 C 0.2596(11) 0.1924(5) 0.2696(4) 0.059(4) Uani 1 d . .
C22 C 0.3194(11) 0.1650(5) 0.2424(4) 0.053(3) Uani 1 d . .
H22 H 0.3891(11) 0.1701(5) 0.2434(4) 0.064 Uiso 1 calc R .
C23 C 0.2820(12) 0.1319(5) 0.2150(5) 0.066(4) Uani 1 d . .
H23 H 0.3256(12) 0.1131(5) 0.1972(5) 0.080 Uiso 1 calc R .
C24 C 0.1701(16) 0.1229(7) 0.2113(6) 0.091(5) Uani 1 d . .
H24 H 0.1421(16) 0.1008(7) 0.1905(6) 0.109 Uiso 1 calc R .
C25 C 0.1133(14) 0.1490(6) 0.2402(8) 0.107(7) Uani 1 d . .
H25 H 0.0435(14) 0.1442(6) 0.2392(8) 0.129 Uiso 1 calc R .
C26 C 0.1522(12) 0.1833(6) 0.2718(5) 0.075(4) Uani 1 d . .
H26 H 0.1115(12) 0.1989(6) 0.2926(5) 0.090 Uiso 1 calc R .
N5 N 0.4584(7) 0.3529(3) 0.1081(3) 0.032(2) Uani 1 d . .
N6 N 0.6520(7) 0.3392(3) 0.1274(3) 0.040(2) Uani 1 d . .
C27 C 0.1899(10) 0.3907(6) 0.1265(4) 0.062(4) Uani 1 d . .
H27 H 0.1593(10) 0.3626(6) 0.1122(4) 0.075 Uiso 1 calc R .
C28 C 0.1317(10) 0.4252(6) 0.1488(4) 0.063(4) Uani 1 d . .
H28 H 0.0620(10) 0.4201(6) 0.1490(4) 0.076 Uiso 1 calc R .
C29 C 0.1710(11) 0.4677(5) 0.1713(5) 0.061(4) Uani 1 d . .
C30 C 0.2733(10) 0.4763(5) 0.1698(4) 0.060(4) Uani 1 d . .
H30 H 0.3010(10) 0.5052(5) 0.1841(4) 0.072 Uiso 1 calc R .
C31 C 0.3365(10) 0.4419(5) 0.1467(4) 0.054(3) Uani 1 d . .
H31 H 0.4058(10) 0.4484(5) 0.1458(4) 0.065 Uiso 1 calc R .
C32 C 0.2956(9) 0.3965(4) 0.1244(4) 0.047(3) Uani 1 d . .
C33 C 0.3597(11) 0.3628(5) 0.0984(4) 0.056(4) Uani 1 d . .
C34 C 0.3105(11) 0.3415(6) 0.0602(4) 0.066(4) Uani 1 d . .
H34 H 0.2421(11) 0.3468(6) 0.0546(4) 0.080 Uiso 1 calc R .
C35 C 0.3735(13) 0.3120(7) 0.0322(4) 0.090(5) Uani 1 d . .
H35 H 0.3462(13) 0.2993(7) 0.0066(4) 0.108 Uiso 1 calc R .
C36 C 0.4790(10) 0.3008(5) 0.0418(4) 0.055(3) Uani 1 d . .
C37 C 0.5150(9) 0.3247(5) 0.0800(3) 0.041(3) Uani 1 d . .
C38 C 0.5381(14) 0.2752(6) 0.0139(4) 0.086(5) Uani 1 d . .
H38 H 0.5096(14) 0.2593(6) -0.0102(4) 0.103 Uiso 1 calc R .
C39 C 0.6396(11) 0.2720(5) 0.0206(4) 0.068(4) Uani 1 d . .
H39 H 0.6811(11) 0.2552(5) 0.0006(4) 0.081 Uiso 1 calc R .
C40 C 0.6820(10) 0.2949(5) 0.0588(4) 0.056(3) Uani 1 d . .
C41 C 0.6180(10) 0.3183(4) 0.0891(3) 0.045(3) Uani 1 d . .
C42 C 0.7894(11) 0.2961(6) 0.0671(4) 0.069(4) Uani 1 d . .
H42 H 0.8351(11) 0.2811(6) 0.0479(4) 0.082 Uiso 1 calc R .
C43 C 0.8232(11) 0.3207(6) 0.1051(5) 0.070(4) Uani 1 d . .
H43 H 0.8923(11) 0.3233(6) 0.1105(5) 0.084 Uiso 1 calc R .
C44 C 0.7542(11) 0.3409(5) 0.1344(4) 0.056(3) Uani 1 d . .
C45 C 0.7872(8) 0.3622(5) 0.1753(4) 0.044(3) Uani 1 d . .
C46 C 0.8614(9) 0.4030(5) 0.1772(5) 0.062(4) Uani 1 d . .
H46 H 0.8889(9) 0.4169(5) 0.1521(5) 0.075 Uiso 1 calc R .
C47 C 0.8925(10) 0.4218(5) 0.2175(5) 0.064(3) Uani 1 d . .
H47 H 0.9417(10) 0.4481(5) 0.2189(5) 0.077 Uiso 1 calc R .
C48 C 0.8533(9) 0.4030(5) 0.2539(4) 0.044(3) Uani 1 d . .
C49 C 0.7834(9) 0.3615(5) 0.2526(4) 0.051(3) Uani 1 d . .
H49 H 0.7575(9) 0.3472(5) 0.2779(4) 0.061 Uiso 1 calc R .
C50 C 0.7531(8) 0.3420(4) 0.2124(4) 0.047(3) Uani 1 d . .
H50 H 0.7076(8) 0.3140(4) 0.2115(4) 0.057 Uiso 1 calc R .
C51 C 0.9249(11) 0.4721(5) 0.3001(5) 0.074(4) Uani 1 d . .
H51A H 0.9971(11) 0.4678(5) 0.2956(5) 0.089 Uiso 1 calc R .
H51B H 0.8997(11) 0.4976(5) 0.2793(5) 0.089 Uiso 1 calc R .
C52 C 0.9060(13) 0.4903(6) 0.3426(5) 0.085(5) Uani 1 d . .
H52A H 0.9435(13) 0.5227(6) 0.3479(5) 0.103 Uiso 1 calc R .
H52B H 0.9279(13) 0.4639(6) 0.3633(5) 0.103 Uiso 1 calc R .
C53 C 0.7702(15) 0.5206(7) 0.3887(5) 0.108(7) Uani 1 d . .
H53A H 0.7887(15) 0.5577(7) 0.3908(5) 0.130 Uiso 1 calc R .
H53B H 0.8052(15) 0.5010(7) 0.4111(5) 0.130 Uiso 1 calc R .
C54 C 0.6506(15) 0.5133(9) 0.3929(5) 0.127(9) Uani 1 d . .
H54A H 0.6341(15) 0.4761(9) 0.3903(5) 0.153 Uiso 1 calc R .
H54B H 0.6293(15) 0.5251(9) 0.4212(5) 0.153 Uiso 1 calc R .
C55 C 0.4929(14) 0.5391(8) 0.3714(6) 0.100(6) Uani 1 d . .
H55A H 0.4779(14) 0.5583(8) 0.3977(6) 0.120 Uiso 1 calc R .
H55B H 0.4706(14) 0.5028(8) 0.3751(6) 0.120 Uiso 1 calc R .
C56 C 0.4365(15) 0.5647(8) 0.3332(7) 0.117(7) Uani 1 d . .
H56A H 0.3652(15) 0.5681(8) 0.3403(7) 0.141 Uiso 1 calc R .
H56B H 0.4633(15) 0.6000(8) 0.3283(7) 0.141 Uiso 1 calc R .
C57 C 0.4386(16) 0.5624(8) 0.2565(7) 0.117(7) Uani 1 d . .
H57A H 0.4554(16) 0.5402(8) 0.2321(7) 0.140 Uiso 1 calc R .
H57B H 0.4845(16) 0.5924(8) 0.2569(7) 0.140 Uiso 1 calc R .
C58 C 0.3212(14) 0.5829(7) 0.2530(6) 0.097(5) Uani 1 d . .
H58A H 0.3071(14) 0.6085(7) 0.2754(6) 0.117 Uiso 1 calc R .
H58B H 0.3098(14) 0.5996(7) 0.2253(6) 0.117 Uiso 1 calc R .
C59 C 0.1624(19) 0.5579(8) 0.2488(7) 0.117(7) Uani 1 d . .
H59A H 0.1591(19) 0.5950(8) 0.2565(7) 0.141 Uiso 1 calc R .
H59B H 0.1155(19) 0.5391(8) 0.2673(7) 0.141 Uiso 1 calc R .
C60 C 0.1271(11) 0.5522(6) 0.2039(7) 0.091(6) Uani 1 d . .
H60A H 0.0665(11) 0.5734(6) 0.2000(7) 0.109 Uiso 1 calc R .
H60B H 0.1787(11) 0.5659(6) 0.1847(7) 0.109 Uiso 1 calc R .
O1 O 0.1044(8) 0.4970(4) 0.1920(4) 0.089(3) Uani 1 d . .
O2 O 0.2593(8) 0.5398(4) 0.2575(3) 0.079(3) Uani 1 d . .
O3 O 0.4469(8) 0.5339(5) 0.2945(5) 0.108(4) Uani 1 d . .
O4 O 0.6001(10) 0.5402(5) 0.3634(4) 0.103(4) Uani 1 d . .
O5 O 0.7950(8) 0.5003(4) 0.3475(3) 0.083(3) Uani 1 d . .
O6 O 0.8732(6) 0.4217(3) 0.2947(3) 0.064(2) Uani 1 d . .
N7 N 0.2573(7) 0.2795(4) 0.1883(3) 0.039(2) Uani 1 d . .
N8 N 0.4443(8) 0.2378(4) 0.1689(3) 0.045(2) Uani 1 d . .
C61 C 0.0889(9) 0.3235(6) 0.2713(4) 0.060(4) Uani 1 d . .
H61 H 0.0434(9) 0.2954(6) 0.2696(4) 0.072 Uiso 1 calc R .
C62 C 0.0874(12) 0.3558(6) 0.3047(5) 0.081(5) Uani 1 d . .
H62 H 0.0370(12) 0.3521(6) 0.3254(5) 0.097 Uiso 1 calc R .
C63 C 0.1632(10) 0.3969(5) 0.3096(5) 0.058(3) Uani 1 d . .
C64 C 0.2274(10) 0.4071(5) 0.2777(5) 0.061(4) Uani 1 d . .
H64 H 0.2708(10) 0.4360(5) 0.2795(5) 0.073 Uiso 1 calc R .
C65 C 0.2299(9) 0.3742(4) 0.2407(4) 0.054(3) Uani 1 d . .
H65 H 0.2762(9) 0.3801(4) 0.2187(4) 0.065 Uiso 1 calc R .
C66 C 0.1589(9) 0.3318(5) 0.2386(4) 0.052(3) Uani 1 d . .
C67 C 0.1708(11) 0.2958(5) 0.2011(4) 0.053(3) Uani 1 d . .
C68 C 0.0776(9) 0.2776(5) 0.1790(5) 0.059(4) Uani 1 d . .
H68 H 0.0145(9) 0.2878(5) 0.1895(5) 0.071 Uiso 1 calc R .
C69 C 0.0833(11) 0.2472(6) 0.1448(5) 0.075(4) Uani 1 d . .
H69 H 0.0244(11) 0.2371(6) 0.1306(5) 0.090 Uiso 1 calc R .
C70 C 0.1830(11) 0.2290(5) 0.1288(4) 0.057(4) Uani 1 d . .
C71 C 0.2646(10) 0.2473(4) 0.1530(4) 0.043(3) Uani 1 d . .
C72 C 0.1906(13) 0.2010(6) 0.0929(4) 0.071(4) Uani 1 d . .
H72 H 0.1329(13) 0.1931(6) 0.0770(4) 0.085 Uiso 1 calc R .
C73 C 0.2839(14) 0.1836(6) 0.0792(4) 0.075(5) Uani 1 d . .
H73 H 0.2890(14) 0.1632(6) 0.0544(4) 0.090 Uiso 1 calc R .
C74 C 0.3750(10) 0.1973(5) 0.1035(3) 0.051(3) Uani 1 d . .
C75 C 0.3644(10) 0.2267(4) 0.1404(4) 0.050(3) Uani 1 d . .
C76 C 0.4745(12) 0.1792(5) 0.0933(4) 0.063(4) Uani 1 d . .
H76 H 0.4868(12) 0.1608(5) 0.0679(4) 0.076 Uiso 1 calc R .
C77 C 0.5498(11) 0.1893(4) 0.1210(4) 0.058(3) Uani 1 d . .
H77 H 0.6148(11) 0.1775(4) 0.1144(4) 0.069 Uiso 1 calc R .
C78 C 0.5347(10) 0.2166(4) 0.1591(4) 0.047(3) Uani 1 d . .
C79 C 0.6166(9) 0.2179(4) 0.1907(3) 0.045(3) Uani 1 d . .
C80 C 0.7181(10) 0.2152(5) 0.1765(4) 0.055(3) Uani 1 d . .
H80 H 0.7331(10) 0.2156(5) 0.1472(4) 0.066 Uiso 1 calc R .
C81 C 0.7987(11) 0.2118(5) 0.2082(5) 0.070(4) Uani 1 d . .
H81 H 0.8647(11) 0.2060(5) 0.1988(5) 0.085 Uiso 1 calc R .
C82 C 0.7811(9) 0.2168(5) 0.2509(4) 0.049(3) Uani 1 d . .
C83 C 0.6794(10) 0.2256(4) 0.2654(4) 0.055(3) Uani 1 d . .
H83 H 0.6651(10) 0.2304(4) 0.2945(4) 0.066 Uiso 1 calc R .
C84 C 0.6024(10) 0.2269(4) 0.2346(4) 0.049(3) Uani 1 d . .
H84 H 0.5370(10) 0.2343(4) 0.2440(4) 0.058 Uiso 1 calc R .
C85 C 0.8530(12) 0.2011(6) 0.3199(5) 0.083(5) Uani 1 d . .
H85A H 0.8985(12) 0.1719(6) 0.3260(5) 0.099 Uiso 1 calc R .
H85B H 0.7844(12) 0.1893(6) 0.3257(5) 0.099 Uiso 1 calc R .
C86 C 0.8783(13) 0.2474(6) 0.3495(4) 0.086(5) Uani 1 d . .
H86A H 0.8894(13) 0.2346(6) 0.3786(4) 0.104 Uiso 1 calc R .
H86B H 0.9399(13) 0.2646(6) 0.3398(4) 0.104 Uiso 1 calc R .
C87 C 0.8229(12) 0.3253(6) 0.3767(5) 0.079(5) Uani 1 d . .
H87A H 0.8854(12) 0.3419(6) 0.3674(5) 0.095 Uiso 1 calc R .
H87B H 0.8320(12) 0.3122(6) 0.4058(5) 0.095 Uiso 1 calc R .
C88 C 0.7352(16) 0.3647(7) 0.3749(6) 0.107(6) Uani 1 d . .
H88A H 0.7560(16) 0.3969(7) 0.3894(6) 0.129 Uiso 1 calc R .
H88B H 0.7228(16) 0.3736(7) 0.3450(6) 0.129 Uiso 1 calc R .
C89 C 0.6430(17) 0.3465(11) 0.4392(7) 0.145(9) Uani 1 d . .
H89A H 0.6647(17) 0.3808(11) 0.4499(7) 0.174 Uiso 1 calc R .
H89B H 0.6901(17) 0.3198(11) 0.4494(7) 0.174 Uiso 1 calc R .
C90 C 0.5334(23) 0.3338(11) 0.4552(7) 0.173(12) Uani 1 d . .
H90A H 0.5088(23) 0.3015(11) 0.4419(7) 0.208 Uiso 1 calc R .
H90B H 0.5329(23) 0.3292(11) 0.4862(7) 0.208 Uiso 1 calc R .
C91 C 0.3851(19) 0.3769(14) 0.4671(6) 0.185(14) Uani 1 d . .
H91A H 0.4005(19) 0.3764(14) 0.4977(6) 0.223 Uiso 1 calc R .
H91B H 0.3447(19) 0.3459(14) 0.4605(6) 0.223 Uiso 1 calc R .
C92 C 0.3271(16) 0.4265(11) 0.4559(6) 0.136(9) Uani 1 d . .
H92A H 0.2648(16) 0.4277(11) 0.4725(6) 0.163 Uiso 1 calc R .
H92B H 0.3672(16) 0.4573(11) 0.4634(6) 0.163 Uiso 1 calc R .
C93 C 0.2407(16) 0.4717(7) 0.4024(5) 0.104(6) Uani 1 d . .
H93A H 0.2725(16) 0.5047(7) 0.4109(5) 0.125 Uiso 1 calc R .
H93B H 0.1759(16) 0.4685(7) 0.4170(5) 0.125 Uiso 1 calc R .
C94 C 0.2273(14) 0.4691(8) 0.3539(5) 0.096(5) Uani 1 d . .
H94A H 0.2028(14) 0.5027(8) 0.3429(5) 0.115 Uiso 1 calc R .
H94B H 0.2911(14) 0.4609(8) 0.3400(5) 0.115 Uiso 1 calc R .
O7 O 0.1534(8) 0.4274(4) 0.3459(3) 0.088(3) Uani 1 d . .
O8 O 0.3042(11) 0.4278(6) 0.4121(4) 0.121(4) Uani 1 d . .
O9 O 0.4733(11) 0.3760(7) 0.4437(4) 0.131(5) Uani 1 d . .
O10 O 0.6396(10) 0.3467(5) 0.3941(4) 0.111(4) Uani 1 d . .
O11 O 0.7962(8) 0.2846(4) 0.3492(3) 0.087(3) Uani 1 d . .
O12 O 0.8611(6) 0.2144(4) 0.2770(3) 0.075(3) Uani 1 d . .
C1T C 0.6499(12) 0.1555(8) 0.4103(5) 0.225(14) Uiso 1 d GD .
C2T C 0.5988(13) 0.1946(5) 0.3875(5) 0.147(8) Uiso 1 d GD .
H2T H 0.6135(19) 0.2301(6) 0.3925(8) 0.177 Uiso 1 calc R .
C3T C 0.5258(12) 0.1807(7) 0.3573(5) 0.134(7) Uiso 1 d GD .
H3T H 0.4916(17) 0.2069(9) 0.3421(7) 0.160 Uiso 1 calc R .
C4T C 0.5039(13) 0.1277(8) 0.3499(5) 0.184(11) Uiso 1 d GD .
H4T H 0.4550(17) 0.1184(11) 0.3297(7) 0.220 Uiso 1 calc R .
C5T C 0.5550(19) 0.0886(5) 0.3726(8) 0.308(23) Uiso 1 d GD .
H5T H 0.5404(26) 0.0531(6) 0.3676(11) 0.370 Uiso 1 calc R .
C6T C 0.6281(17) 0.1025(7) 0.4028(7) 0.316(23) Uiso 1 d GD .
H6T H 0.6623(24) 0.0763(9) 0.4180(10) 0.380 Uiso 1 calc R .
C7T C 0.7175(16) 0.1683(13) 0.4417(7) 0.409(34) Uiso 1 d RD .
H7T1 H 0.7453(19) 0.1365(15) 0.4538(8) 0.614 Uiso 1 calc R .
H7T2 H 0.6838(20) 0.1881(15) 0.4638(6) 0.614 Uiso 1 calc R .
H7T3 H 0.7711(15) 0.1892(15) 0.4296(9) 0.614 Uiso 1 calc R .
N1A N 1.0370(16) 0.4070(11) 0.0219(7) 0.217(12) Uiso 1 d D .
C1A C 1.0923(24) 0.4582(12) 0.0396(9) 0.183(11) Uiso 1 d D .
O1A O 1.0031(31) 0.4141(18) -0.0117(12) 0.428(18) Uiso 1 d D .
O2A O 1.0408(32) 0.3706(15) 0.0434(13) 0.428(18) Uiso 1 d D .

loop_
_atom_type_symbol
_atom_type_description
_atom_type_scat_dispersion_real
_atom_type_scat_dispersion_imag
_atom_type_scat_source
C C 0.0033 0.0016 'International Tables Vol C Tables 4.2.6.8 and 6.1.1.4'
H H 0.0000 0.0000 'International Tables Vol C Tables 4.2.6.8 and 6.1.1.4'
Cu Cu 0.3201 1.2651 'International Tables Vol C Tables 4.2.6.8 and 6.1.1.4'
P P 0.1023 0.0942 'International Tables Vol C Tables 4.2.6.8 and 6.1.1.4'
F F 0.0171 0.0103 'International Tables Vol C Tables 4.2.6.8 and 6.1.1.4'
O O 0.0106 0.0060 'International Tables Vol C Tables 4.2.6.8 and 6.1.1.4'
N N 0.0061 0.0033 'International Tables Vol C Tables 4.2.6.8 and 6.1.1.4'

loop_
_geom_angle_atom_site_label_1
_geom_angle_atom_site_label_2
_geom_angle_atom_site_label_3
_geom_angle
_geom_angle_site_symmetry_1
_geom_angle_site_symmetry_3
_geom_angle_publ_flag
N2 Cu1 N6 129.7(4) . . ?
N2 Cu1 N5 135.1(4) . . ?
N6 Cu1 N5 82.5(4) . . ?
N2 Cu1 N1 80.4(4) . . ?
N6 Cu1 N1 103.4(4) . . ?
N5 Cu1 N1 126.9(3) . . ?
N3 Cu2 N7 132.6(4) . . ?
N3 Cu2 N8 127.7(4) . . ?
N7 Cu2 N8 84.8(4) . . ?
N3 Cu2 N4 81.4(4) . . ?
N7 Cu2 N4 104.0(4) . . ?
N8 Cu2 N4 130.3(3) . . ?
F5 P1 F6 90.8(9) . . ?
F5 P1 F3 83.4(9) . . ?
F6 P1 F3 174.1(9) . . ?
F5 P1 F2 174.5(11) . . ?
F6 P1 F2 83.9(9) . . ?
F3 P1 F2 101.9(9) . . ?
F5 P1 F1 100.7(9) . . ?
F6 P1 F1 96.3(8) . . ?
F3 P1 F1 83.5(8) . . ?
F2 P1 F1 81.6(8) . . ?
F5 P1 F4 93.6(9) . . ?
F6 P1 F4 90.4(8) . . ?
F3 P1 F4 91.3(8) . . ?
F2 P1 F4 84.7(9) . . ?
F1 P1 F4 164.1(8) . . ?
F15 P2 F13 88.2(13) . . ?
F15 P2 F11 109.2(14) . . ?
F13 P2 F11 85.9(12) . . ?
F15 P2 F16 90.2(13) . . ?
F13 P2 F16 177.3(15) . . ?
F11 P2 F16 92.6(12) . . ?
F15 P2 F14 90.8(12) . . ?
F13 P2 F14 95.9(12) . . ?
F11 P2 F14 160.0(13) . . ?
F16 P2 F14 86.4(12) . . ?
F15 P2 F12 168.2(15) . . ?
F13 P2 F12 98.7(14) . . ?
F11 P2 F12 81.0(12) . . ?
F16 P2 F12 83.2(12) . . ?
F14 P2 F12 79.1(12) . . ?
C7 N1 C11 118.8(10) . . ?
C7 N1 Cu1 129.1(7) . . ?
C11 N1 Cu1 110.2(7) . . ?
C12 N2 N3 119.2(9) . . ?
C12 N2 Cu1 118.4(7) . . ?
N3 N2 Cu1 122.1(6) . . ?
C15 N3 N2 118.4(9) . . ?
C15 N3 Cu2 117.8(8) . . ?
N2 N3 Cu2 123.7(6) . . ?
C20 N4 C16 115.5(10) . . ?
C20 N4 Cu2 131.1(8) . . ?
C16 N4 Cu2 111.7(7) . . ?
C6 C1 C2 118.7(22) . . ?
C3 C2 C1 124.1(25) . . ?
C3 C2 C4 30.3(13) . . ?
C1 C2 C4 93.9(15) . . ?
C4 C3 C2 112.1(23) . . ?
C3 C4 C5 133.3(24) . . ?
C3 C4 C2 37.6(16) . . ?
C5 C4 C2 96.2(15) . . ?
C6 C5 C4 120.2(18) . . ?
C5 C6 C1 110.8(15) . . ?
C5 C6 C7 123.5(14) . . ?
C1 C6 C7 125.6(15) . . ?
N1 C7 C8 121.5(12) . . ?
N1 C7 C6 117.8(10) . . ?
C8 C7 C6 120.6(12) . . ?
C9 C8 C7 120.2(14) . . ?
C8 C9 C10 121.0(14) . . ?
C9 C10 C11 117.3(13) . . ?
N1 C11 C10 121.2(12) . . ?
N1 C11 C12 115.4(9) . . ?
C10 C11 C12 123.4(12) . . ?
N2 C12 C13 123.5(11) . . ?
N2 C12 C11 113.9(9) . . ?
C13 C12 C11 122.5(11) . . ?
C14 C13 C12 119.5(11) . . ?
C13 C14 C15 116.0(10) . . ?
N3 C15 C14 123.2(10) . . ?
N3 C15 C16 113.4(10) . . ?
C14 C15 C16 122.9(10) . . ?
N4 C16 C17 125.1(13) . . ?
N4 C16 C15 114.7(9) . . ?
C17 C16 C15 120.2(13) . . ?
C18 C17 C16 116.6(15) . . ?
C17 C18 C19 120.6(13) . . ?
C18 C19 C20 119.2(14) . . ?
N4 C20 C19 122.9(13) . . ?
N4 C20 C21 115.3(11) . . ?
C19 C20 C21 121.7(12) . . ?
C22 C21 C26 121.7(13) . . ?
C22 C21 C20 122.0(13) . . ?
C26 C21 C20 116.3(13) . . ?
C23 C22 C21 121.4(14) . . ?
C22 C23 C24 121.8(14) . . ?
C25 C24 C23 115.0(15) . . ?
C24 C25 C26 124.4(17) . . ?
C25 C26 C21 115.2(16) . . ?
C37 N5 C33 118.9(9) . . ?
C37 N5 Cu1 111.3(7) . . ?
C33 N5 Cu1 129.7(8) . . ?
C44 N6 C41 118.2(10) . . ?
C44 N6 Cu1 128.7(8) . . ?
C41 N6 Cu1 111.6(8) . . ?
C28 C27 C32 121.4(13) . . ?
C27 C28 C29 123.1(12) . . ?
O1 C29 C30 125.9(14) . . ?
O1 C29 C28 115.7(12) . . ?
C30 C29 C28 118.4(12) . . ?
C29 C30 C31 120.4(13) . . ?
C30 C31 C32 121.0(11) . . ?
C27 C32 C31 115.6(12) . . ?
C27 C32 C33 123.1(12) . . ?
C31 C32 C33 121.1(11) . . ?
N5 C33 C32 123.0(11) . . ?
N5 C33 C34 122.6(12) . . ?
C32 C33 C34 114.4(13) . . ?
C35 C34 C33 115.7(13) . . ?
C34 C35 C36 122.7(12) . . ?
C38 C36 C37 123.8(13) . . ?
C38 C36 C35 121.6(13) . . ?
C37 C36 C35 114.2(12) . . ?
N5 C37 C41 118.0(10) . . ?
N5 C37 C36 125.5(11) . . ?
C41 C37 C36 116.5(11) . . ?
C36 C38 C39 120.5(13) . . ?
C38 C39 C40 119.1(12) . . ?
C41 C40 C39 119.5(12) . . ?
C41 C40 C42 117.7(11) . . ?
C39 C40 C42 122.7(11) . . ?
N6 C41 C40 123.2(12) . . ?
N6 C41 C37 116.6(10) . . ?
C40 C41 C37 120.1(11) . . ?
C43 C42 C40 118.2(12) . . ?
C44 C43 C42 120.4(13) . . ?
N6 C44 C43 122.0(12) . . ?
N6 C44 C45 116.8(11) . . ?
C43 C44 C45 121.1(13) . . ?
C50 C45 C46 118.2(11) . . ?
C50 C45 C44 120.9(11) . . ?
C46 C45 C44 120.8(11) . . ?
C47 C46 C45 118.9(12) . . ?
C48 C47 C46 121.5(12) . . ?
C47 C48 O6 125.8(11) . . ?
C47 C48 C49 120.1(12) . . ?
O6 C48 C49 114.1(11) . . ?
C48 C49 C50 118.5(11) . . ?
C45 C50 C49 122.5(10) . . ?
C52 C51 O6 107.9(12) . . ?
C51 C52 O5 108.7(12) . . ?
O5 C53 C54 105.2(13) . . ?
O4 C54 C53 112.5(16) . . ?
O4 C55 C56 109.4(15) . . ?
O3 C56 C55 111.7(14) . . ?
O3 C57 C58 107.2(16) . . ?
O2 C58 C57 107.9(15) . . ?
O2 C59 C60 116.4(15) . . ?
O1 C60 C59 113.1(14) . . ?
C29 O1 C60 121.3(11) . . ?
C58 O2 C59 105.6(13) . . ?
C57 O3 C56 115.0(14) . . ?
C54 O4 C55 111.4(16) . . ?
C53 O5 C52 112.3(12) . . ?
C48 O6 C51 119.7(10) . . ?
C67 N7 C71 120.2(10) . . ?
C67 N7 Cu2 129.1(8) . . ?
C71 N7 Cu2 110.1(8) . . ?
C78 N8 C75 116.5(10) . . ?
C78 N8 Cu2 133.6(8) . . ?
C75 N8 Cu2 109.9(8) . . ?
C62 C61 C66 119.4(14) . . ?
C61 C62 C63 121.1(14) . . ?
C64 C63 O7 124.4(13) . . ?
C64 C63 C62 119.9(13) . . ?
O7 C63 C62 115.1(13) . . ?
C63 C64 C65 120.4(13) . . ?
C64 C65 C66 117.6(12) . . ?
C61 C66 C65 121.2(13) . . ?
C61 C66 C67 123.3(12) . . ?
C65 C66 C67 115.3(12) . . ?
N7 C67 C68 119.9(12) . . ?
N7 C67 C66 122.4(11) . . ?
C68 C67 C66 117.7(13) . . ?
C69 C68 C67 120.6(13) . . ?
C68 C69 C70 120.3(12) . . ?
C72 C70 C71 125.0(15) . . ?
C72 C70 C69 121.0(14) . . ?
C71 C70 C69 113.8(12) . . ?
N7 C71 C70 125.1(12) . . ?
N7 C71 C75 119.1(10) . . ?
C70 C71 C75 115.7(11) . . ?
C70 C72 C73 119.9(14) . . ?
C72 C73 C74 120.1(12) . . ?
C75 C74 C76 116.9(11) . . ?
C75 C74 C73 118.4(13) . . ?
C76 C74 C73 124.5(11) . . ?
C74 C75 N8 123.9(12) . . ?
C74 C75 C71 120.3(11) . . ?
N8 C75 C71 115.8(10) . . ?
C77 C76 C74 118.7(11) . . ?
C76 C77 C78 122.5(13) . . ?
N8 C78 C77 121.3(12) . . ?
N8 C78 C79 119.9(10) . . ?
C77 C78 C79 118.5(12) . . ?
C84 C79 C80 116.1(11) . . ?
C84 C79 C78 124.1(11) . . ?
C80 C79 C78 119.5(10) . . ?
C79 C80 C81 119.1(11) . . ?
C82 C81 C80 122.2(13) . . ?
O12 C82 C81 117.1(11) . . ?
O12 C82 C83 123.9(11) . . ?
C81 C82 C83 119.0(12) . . ?
C84 C83 C82 117.9(11) . . ?
C79 C84 C83 124.7(12) . . ?
O12 C85 C86 112.4(13) . . ?
O11 C86 C85 109.4(12) . . ?
O11 C87 C88 105.6(13) . . ?
O10 C88 C87 115.8(13) . . ?
O10 C89 C90 106.8(18) . . ?
O9 C90 C89 107.0(21) . . ?
O9 C91 C92 108.8(23) . . ?
O8 C92 C91 110.8(19) . . ?
O8 C93 C94 104.2(13) . . ?
O7 C94 C93 106.1(16) . . ?
C63 O7 C94 118.9(12) . . ?
C92 O8 C93 110.6(16) . . ?
C91 O9 C90 111.3(19) . . ?
C89 O10 C88 112.3(16) . . ?
C87 O11 C86 106.9(11) . . ?
C82 O12 C85 122.5(11) . . ?
C7T C1T C2T 121.0 . . ?
C7T C1T C6T 118.9 . . ?
C2T C1T C6T 120.0 . . ?
C3T C2T C1T 120.0 . . ?
C2T C3T C4T 120.0 . . ?
C3T C4T C5T 120.0 . . ?
C6T C5T C4T 120.0 . . ?
C5T C6T C1T 120.0 . . ?
O2A N1A O1A 132.5(52) . . ?
O2A N1A C1A 115.9(30) . . ?
O1A N1A C1A 111.6(29) . . ?

loop_
_geom_bond_atom_site_label_1
_geom_bond_atom_site_label_2
_geom_bond_distance
_geom_bond_site_symmetry_2
_geom_bond_publ_flag
Cu1 N2 1.965(8) . ?
Cu1 N6 1.999(9) . ?
Cu1 N5 2.016(8) . ?
Cu1 N1 2.096(9) . ?
Cu2 N3 1.975(9) . ?
Cu2 N7 2.028(9) . ?
Cu2 N8 2.050(9) . ?
Cu2 N4 2.098(9) . ?
P1 F5 1.509(14) . ?
P1 F6 1.510(13) . ?
P1 F3 1.533(13) . ?
P1 F2 1.539(14) . ?
P1 F1 1.552(12) . ?
P1 F4 1.579(13) . ?
P2 F15 1.48(2) . ?
P2 F13 1.53(2) . ?
P2 F11 1.535(15) . ?
P2 F16 1.56(2) . ?
P2 F14 1.59(2) . ?
P2 F12 1.59(2) . ?
N1 C7 1.338(14) . ?
N1 C11 1.367(14) . ?
N2 C12 1.296(13) . ?
N2 N3 1.371(12) . ?
N3 C15 1.338(13) . ?
N4 C20 1.317(14) . ?
N4 C16 1.368(15) . ?
C1 C6 1.37(2) . ?
C1 C2 1.48(3) . ?
C2 C3 1.31(4) . ?
C2 C4 1.99(4) . ?
C3 C4 1.08(3) . ?
C4 C5 1.41(2) . ?
C5 C6 1.36(2) . ?
C6 C7 1.45(2) . ?
C7 C8 1.37(2) . ?
C8 C9 1.33(2) . ?
C9 C10 1.39(2) . ?
C10 C11 1.39(2) . ?
C11 C12 1.51(2) . ?
C12 C13 1.37(2) . ?
C13 C14 1.35(2) . ?
C14 C15 1.395(15) . ?
C15 C16 1.54(2) . ?
C16 C17 1.37(2) . ?
C17 C18 1.34(2) . ?
C18 C19 1.37(2) . ?
C19 C20 1.38(2) . ?
C20 C21 1.53(2) . ?
C21 C22 1.35(2) . ?
C21 C26 1.44(2) . ?
C22 C23 1.29(2) . ?
C23 C24 1.50(2) . ?
C24 C25 1.34(2) . ?
C25 C26 1.41(2) . ?
N5 C37 1.351(14) . ?
N5 C33 1.36(2) . ?
N6 C44 1.37(2) . ?
N6 C41 1.377(13) . ?
C27 C28 1.35(2) . ?
C27 C32 1.40(2) . ?
C28 C29 1.38(2) . ?
C29 O1 1.317(15) . ?
C29 C30 1.37(2) . ?
C30 C31 1.40(2) . ?
C31 C32 1.44(2) . ?
C32 C33 1.45(2) . ?
C33 C34 1.46(2) . ?
C34 C35 1.41(2) . ?
C35 C36 1.45(2) . ?
C36 C38 1.33(2) . ?
C36 C37 1.42(2) . ?
C37 C41 1.40(2) . ?
C38 C39 1.36(2) . ?
C39 C40 1.43(2) . ?
C40 C41 1.40(2) . ?
C40 C42 1.44(2) . ?
C42 C43 1.40(2) . ?
C43 C44 1.39(2) . ?
C44 C45 1.45(2) . ?
C45 C50 1.34(2) . ?
C45 C46 1.42(2) . ?
C46 C47 1.40(2) . ?
C47 C48 1.33(2) . ?
C48 O6 1.379(14) . ?
C48 C49 1.40(2) . ?
C49 C50 1.40(2) . ?
C51 C52 1.42(2) . ?
C51 O6 1.455(15) . ?
C52 O5 1.49(2) . ?
C53 O5 1.42(2) . ?
C53 C54 1.59(3) . ?
C54 O4 1.32(2) . ?
C55 O4 1.44(2) . ?
C55 C56 1.55(2) . ?
C56 O3 1.44(2) . ?
C57 O3 1.39(2) . ?
C57 C58 1.64(3) . ?
C58 O2 1.37(2) . ?
C59 O2 1.38(2) . ?
C59 C60 1.48(2) . ?
C60 O1 1.47(2) . ?
N7 C67 1.28(2) . ?
N7 C71 1.370(13) . ?
N8 C78 1.342(14) . ?
N8 C75 1.404(14) . ?
C61 C62 1.32(2) . ?
C61 C66 1.39(2) . ?
C62 C63 1.45(2) . ?
C63 C64 1.33(2) . ?
C63 O7 1.37(2) . ?
C64 C65 1.42(2) . ?
C65 C66 1.42(2) . ?
C66 C67 1.49(2) . ?
C67 C68 1.48(2) . ?
C68 C69 1.31(2) . ?
C69 C70 1.48(2) . ?
C70 C72 1.33(2) . ?
C70 C71 1.39(2) . ?
C71 C75 1.47(2) . ?
C72 C73 1.37(2) . ?
C73 C74 1.46(2) . ?
C74 C75 1.37(2) . ?
C74 C76 1.43(2) . ?
C76 C77 1.34(2) . ?
C77 C78 1.39(2) . ?
C78 C79 1.46(2) . ?
C79 C84 1.396(15) . ?
C79 C80 1.41(2) . ?
C80 C81 1.45(2) . ?
C81 C82 1.35(2) . ?
C82 O12 1.332(14) . ?
C82 C83 1.43(2) . ?
C83 C84 1.40(2) . ?
C85 O12 1.38(2) . ?
C85 C86 1.53(2) . ?
C86 O11 1.43(2) . ?
C87 O11 1.38(2) . ?
C87 C88 1.53(2) . ?
C88 O10 1.47(2) . ?
C89 O10 1.40(2) . ?
C89 C90 1.56(3) . ?
C90 O9 1.38(2) . ?
C91 O9 1.37(2) . ?
C91 C92 1.51(3) . ?
C92 O8 1.40(2) . ?
C93 O8 1.42(2) . ?
C93 C94 1.52(2) . ?
C94 O7 1.46(2) . ?
C1T C7T 1.36 . ?
C1T C2T 1.39 . ?
C1T C6T 1.39 . ?
C2T C3T 1.39 . ?
C3T C4T 1.39 . ?
C4T C5T 1.39 . ?
C5T C6T 1.39 . ?
N1A O2A 1.14(3) . ?
N1A O1A 1.15(3) . ?
N1A C1A 1.58(2) . ?

loop_
_geom_torsion_atom_site_label_1
_geom_torsion_atom_site_label_2
_geom_torsion_atom_site_label_3
_geom_torsion_atom_site_label_4
_geom_torsion
_geom_torsion_site_symmetry_1
_geom_torsion_site_symmetry_2
_geom_torsion_site_symmetry_3
_geom_torsion_site_symmetry_4
_geom_torsion_publ_flag
N2 Cu1 N1 C7 174.8(11) . . . . ?
N6 Cu1 N1 C7 46.0(11) . . . . ?
N5 Cu1 N1 C7 -44.7(12) . . . . ?
N2 Cu1 N1 C11 11.3(8) . . . . ?
N6 Cu1 N1 C11 -117.4(8) . . . . ?
N5 Cu1 N1 C11 151.9(7) . . . . ?
N6 Cu1 N2 C12 89.4(9) . . . . ?
N5 Cu1 N2 C12 -144.1(7) . . . . ?
N1 Cu1 N2 C12 -10.1(8) . . . . ?
N6 Cu1 N2 N3 -85.3(8) . . . . ?
N5 Cu1 N2 N3 41.2(10) . . . . ?
N1 Cu1 N2 N3 175.2(8) . . . . ?
C12 N2 N3 C15 -4.9(15) . . . . ?
Cu1 N2 N3 C15 169.8(8) . . . . ?
C12 N2 N3 Cu2 177.2(7) . . . . ?
Cu1 N2 N3 Cu2 -8.1(11) . . . . ?
N7 Cu2 N3 C15 102.3(9) . . . . ?
N8 Cu2 N3 C15 -133.9(8) . . . . ?
N4 Cu2 N3 C15 1.2(8) . . . . ?
N7 Cu2 N3 N2 -79.7(9) . . . . ?
N8 Cu2 N3 N2 44.0(9) . . . . ?
N4 Cu2 N3 N2 179.2(8) . . . . ?
N3 Cu2 N4 C20 169.9(11) . . . . ?
N7 Cu2 N4 C20 38.1(11) . . . . ?
N8 Cu2 N4 C20 -57.1(12) . . . . ?
N3 Cu2 N4 C16 5.3(8) . . . . ?
N7 Cu2 N4 C16 -126.5(8) . . . . ?
N8 Cu2 N4 C16 138.3(8) . . . . ?
C6 C1 C2 C3 0.7(37) . . . . ?
C6 C1 C2 C4 -1.9(22) . . . . ?
C1 C2 C3 C4 -5.2(44) . . . . ?
C4 C2 C3 C4 0.0 . . . . ?
C2 C3 C4 C5 10.8(52) . . . . ?
C2 C3 C4 C2 0.0 . . . . ?
C3 C2 C4 C3 0.0 . . . . ?
C1 C2 C4 C3 175.7(37) . . . . ?
C3 C2 C4 C5 -172.1(37) . . . . ?
C1 C2 C4 C5 3.6(19) . . . . ?
C3 C4 C5 C6 -11.5(46) . . . . ?
C2 C4 C5 C6 -4.8(22) . . . . ?
C4 C5 C6 C1 4.3(23) . . . . ?
C4 C5 C6 C7 -172.8(16) . . . . ?
C2 C1 C6 C5 -0.7(24) . . . . ?
C2 C1 C6 C7 176.4(16) . . . . ?
C11 N1 C7 C8 -1.0(18) . . . . ?
Cu1 N1 C7 C8 -163.3(9) . . . . ?
C11 N1 C7 C6 176.3(11) . . . . ?
Cu1 N1 C7 C6 14.1(17) . . . . ?
C5 C6 C7 N1 53.0(20) . . . . ?
C1 C6 C7 N1 -123.7(16) . . . . ?
C5 C6 C7 C8 -129.7(16) . . . . ?
C1 C6 C7 C8 53.6(22) . . . . ?
N1 C7 C8 C9 1.9(21) . . . . ?
C6 C7 C8 C9 -175.4(15) . . . . ?
C7 C8 C9 C10 -2.8(24) . . . . ?
C8 C9 C10 C11 2.8(22) . . . . ?
C7 N1 C11 C10 1.2(16) . . . . ?
Cu1 N1 C11 C10 166.5(9) . . . . ?
C7 N1 C11 C12 -176.7(10) . . . . ?
Cu1 N1 C11 C12 -11.3(11) . . . . ?
C9 C10 C11 N1 -2.0(18) . . . . ?
C9 C10 C11 C12 175.7(12) . . . . ?
N3 N2 C12 C13 4.3(16) . . . . ?
Cu1 N2 C12 C13 -170.6(9) . . . . ?
N3 N2 C12 C11 -178.5(8) . . . . ?
Cu1 N2 C12 C11 6.6(12) . . . . ?
N1 C11 C12 N2 3.9(14) . . . . ?
C10 C11 C12 N2 -173.9(10) . . . . ?
N1 C11 C12 C13 -178.8(10) . . . . ?
C10 C11 C12 C13 3.4(17) . . . . ?
N2 C12 C13 C14 -2.0(18) . . . . ?
C11 C12 C13 C14 -179.0(10) . . . . ?
C12 C13 C14 C15 0.3(17) . . . . ?
N2 N3 C15 C14 3.4(16) . . . . ?
Cu2 N3 C15 C14 -178.5(9) . . . . ?
N2 N3 C15 C16 175.1(9) . . . . ?
Cu2 N3 C15 C16 -6.8(13) . . . . ?
C13 C14 C15 N3 -1.1(18) . . . . ?
C13 C14 C15 C16 -172.0(11) . . . . ?
C20 N4 C16 C17 0.9(18) . . . . ?
Cu2 N4 C16 C17 168.1(12) . . . . ?
C20 N4 C16 C15 -177.4(10) . . . . ?
Cu2 N4 C16 C15 -10.1(12) . . . . ?
N3 C15 C16 N4 11.4(15) . . . . ?
C14 C15 C16 N4 -176.9(11) . . . . ?
N3 C15 C16 C17 -166.9(12) . . . . ?
C14 C15 C16 C17 4.8(19) . . . . ?
N4 C16 C17 C18 -0.2(23) . . . . ?
C15 C16 C17 C18 178.0(13) . . . . ?
C16 C17 C18 C19 -1.6(24) . . . . ?
C17 C18 C19 C20 2.6(24) . . . . ?
C16 N4 C20 C19 0.2(17) . . . . ?
Cu2 N4 C20 C19 -164.0(10) . . . . ?
C16 N4 C20 C21 177.0(10) . . . . ?
Cu2 N4 C20 C21 12.9(16) . . . . ?
C18 C19 C20 N4 -1.8(21) . . . . ?
C18 C19 C20 C21 -178.5(13) . . . . ?
N4 C20 C21 C22 48.3(16) . . . . ?
C19 C20 C21 C22 -134.8(14) . . . . ?
N4 C20 C21 C26 -132.4(12) . . . . ?
C19 C20 C21 C26 44.5(17) . . . . ?
C26 C21 C22 C23 4.8(19) . . . . ?
C20 C21 C22 C23 -175.9(11) . . . . ?
C21 C22 C23 C24 1.3(20) . . . . ?
C22 C23 C24 C25 -4.2(22) . . . . ?
C23 C24 C25 C26 0.9(25) . . . . ?
C24 C25 C26 C21 4.6(23) . . . . ?
C22 C21 C26 C25 -7.6(18) . . . . ?
C20 C21 C26 C25 173.1(11) . . . . ?
N2 Cu1 N5 C37 -141.1(7) . . . . ?
N6 Cu1 N5 C37 0.3(7) . . . . ?
N1 Cu1 N5 C37 101.5(7) . . . . ?
N2 Cu1 N5 C33 41.8(10) . . . . ?
N6 Cu1 N5 C33 -176.8(9) . . . . ?
N1 Cu1 N5 C33 -75.6(10) . . . . ?
N2 Cu1 N6 C44 -47.8(11) . . . . ?
N5 Cu1 N6 C44 167.0(10) . . . . ?
N1 Cu1 N6 C44 40.8(10) . . . . ?
N2 Cu1 N6 C41 146.5(7) . . . . ?
N5 Cu1 N6 C41 1.3(7) . . . . ?
N1 Cu1 N6 C41 -124.9(7) . . . . ?
C32 C27 C28 C29 -0.8(21) . . . . ?
C27 C28 C29 O1 -178.8(13) . . . . ?
C27 C28 C29 C30 2.3(21) . . . . ?
O1 C29 C30 C31 179.6(13) . . . . ?
C28 C29 C30 C31 -1.7(20) . . . . ?
C29 C30 C31 C32 -0.4(20) . . . . ?
C28 C27 C32 C31 -1.3(18) . . . . ?
C28 C27 C32 C33 -175.4(12) . . . . ?
C30 C31 C32 C27 1.9(17) . . . . ?
C30 C31 C32 C33 176.1(12) . . . . ?
C37 N5 C33 C32 -174.3(10) . . . . ?
Cu1 N5 C33 C32 2.6(15) . . . . ?
C37 N5 C33 C34 3.9(15) . . . . ?
Cu1 N5 C33 C34 -179.2(8) . . . . ?
C27 C32 C33 N5 -152.9(11) . . . . ?
C31 C32 C33 N5 33.4(16) . . . . ?
C27 C32 C33 C34 28.8(16) . . . . ?
C31 C32 C33 C34 -144.9(11) . . . . ?
N5 C33 C34 C35 -3.4(18) . . . . ?
C32 C33 C34 C35 174.9(12) . . . . ?
C33 C34 C35 C36 3.5(21) . . . . ?
C34 C35 C36 C38 -176.7(15) . . . . ?
C34 C35 C36 C37 -3.8(20) . . . . ?
C33 N5 C37 C41 175.5(9) . . . . ?
Cu1 N5 C37 C41 -2.0(12) . . . . ?
C33 N5 C37 C36 -4.4(15) . . . . ?
Cu1 N5 C37 C36 178.1(9) . . . . ?
C38 C36 C37 N5 177.0(13) . . . . ?
C35 C36 C37 N5 4.3(17) . . . . ?
C38 C36 C37 C41 -2.9(18) . . . . ?
C35 C36 C37 C41 -175.6(11) . . . . ?
C37 C36 C38 C39 -2.1(24) . . . . ?
C35 C36 C38 C39 170.1(15) . . . . ?
C36 C38 C39 C40 2.3(24) . . . . ?
C38 C39 C40 C41 2.3(21) . . . . ?
C38 C39 C40 C42 -176.2(14) . . . . ?
C44 N6 C41 C40 5.4(16) . . . . ?
Cu1 N6 C41 C40 172.8(9) . . . . ?
C44 N6 C41 C37 -170.2(10) . . . . ?
Cu1 N6 C41 C37 -2.8(12) . . . . ?
C39 C40 C41 N6 177.2(11) . . . . ?
C42 C40 C41 N6 -4.1(18) . . . . ?
C39 C40 C41 C37 -7.3(18) . . . . ?
C42 C40 C41 C37 171.3(11) . . . . ?
N5 C37 C41 N6 3.3(15) . . . . ?
C36 C37 C41 N6 -176.8(9) . . . . ?
N5 C37 C41 C40 -172.5(10) . . . . ?
C36 C37 C41 C40 7.5(16) . . . . ?
C41 C40 C42 C43 -0.1(19) . . . . ?
C39 C40 C42 C43 178.5(13) . . . . ?
C40 C42 C43 C44 2.9(21) . . . . ?
C41 N6 C44 C43 -2.4(17) . . . . ?
Cu1 N6 C44 C43 -167.3(10) . . . . ?
C41 N6 C44 C45 -178.9(10) . . . . ?
Cu1 N6 C44 C45 16.2(16) . . . . ?
C42 C43 C44 N6 -1.7(21) . . . . ?
C42 C43 C44 C45 174.7(12) . . . . ?
N6 C44 C45 C50 55.2(15) . . . . ?
C43 C44 C45 C50 -121.3(14) . . . . ?
N6 C44 C45 C46 -128.6(12) . . . . ?
C43 C44 C45 C46 54.8(17) . . . . ?
C50 C45 C46 C47 -2.7(16) . . . . ?
C44 C45 C46 C47 -178.9(12) . . . . ?
C45 C46 C47 C48 -0.9(18) . . . . ?
C46 C47 C48 O6 -174.7(11) . . . . ?
C46 C47 C48 C49 3.4(19) . . . . ?
C47 C48 C49 C50 -2.4(17) . . . . ?
O6 C48 C49 C50 175.9(10) . . . . ?
C46 C45 C50 C49 3.7(16) . . . . ?
C44 C45 C50 C49 180.0(12) . . . . ?
C48 C49 C50 C45 -1.3(17) . . . . ?
O6 C51 C52 O5 -63.7(15) . . . . ?
O5 C53 C54 O4 -61.5(21) . . . . ?
O4 C55 C56 O3 66.3(20) . . . . ?
O3 C57 C58 O2 -53.2(20) . . . . ?
O2 C59 C60 O1 72.4(18) . . . . ?
C30 C29 O1 C60 21.1(23) . . . . ?
C28 C29 O1 C60 -157.7(14) . . . . ?
C59 C60 O1 C29 -97.4(18) . . . . ?
C57 C58 O2 C59 -172.6(15) . . . . ?
C60 C59 O2 C58 93.3(17) . . . . ?
C58 C57 O3 C56 -67.6(20) . . . . ?
C55 C56 O3 C57 -153.6(17) . . . . ?
C53 C54 O4 C55 -171.9(15) . . . . ?
C56 C55 O4 C54 -172.9(16) . . . . ?
C54 C53 O5 C52 -164.4(13) . . . . ?
C51 C52 O5 C53 -177.7(13) . . . . ?
C47 C48 O6 C51 12.8(18) . . . . ?
C49 C48 O6 C51 -165.4(11) . . . . ?
C52 C51 O6 C48 160.8(12) . . . . ?
N3 Cu2 N7 C67 -48.8(11) . . . . ?
N8 Cu2 N7 C67 172.5(10) . . . . ?
N4 Cu2 N7 C67 42.2(10) . . . . ?
N3 Cu2 N7 C71 139.7(7) . . . . ?
N8 Cu2 N7 C71 1.0(7) . . . . ?
N4 Cu2 N7 C71 -129.2(7) . . . . ?
N3 Cu2 N8 C78 38.6(11) . . . . ?
N7 Cu2 N8 C78 -179.3(10) . . . . ?
N4 Cu2 N8 C78 -75.3(10) . . . . ?
N3 Cu2 N8 C75 -139.9(6) . . . . ?
N7 Cu2 N8 C75 2.2(7) . . . . ?
N4 Cu2 N8 C75 106.1(7) . . . . ?
C66 C61 C62 C63 -5.4(20) . . . . ?
C61 C62 C63 C64 8.9(20) . . . . ?
C61 C62 C63 O7 -179.6(12) . . . . ?
O7 C63 C64 C65 -177.9(12) . . . . ?
C62 C63 C64 C65 -7.2(19) . . . . ?
C63 C64 C65 C66 2.6(18) . . . . ?
C62 C61 C66 C65 0.7(18) . . . . ?
C62 C61 C66 C67 176.0(12) . . . . ?
C64 C65 C66 C61 0.9(17) . . . . ?
C64 C65 C66 C67 -174.8(10) . . . . ?
C71 N7 C67 C68 3.0(15) . . . . ?
Cu2 N7 C67 C68 -167.8(8) . . . . ?
C71 N7 C67 C66 -178.6(10) . . . . ?
Cu2 N7 C67 C66 10.7(16) . . . . ?
C61 C66 C67 N7 -132.8(12) . . . . ?
C65 C66 C67 N7 42.8(15) . . . . ?
C61 C66 C67 C68 45.6(16) . . . . ?
C65 C66 C67 C68 -138.8(11) . . . . ?
N7 C67 C68 C69 -3.9(18) . . . . ?
C66 C67 C68 C69 177.6(12) . . . . ?
C67 C68 C69 C70 2.3(19) . . . . ?
C68 C69 C70 C72 -175.9(13) . . . . ?
C68 C69 C70 C71 -0.2(18) . . . . ?
C67 N7 C71 C70 -0.8(16) . . . . ?
Cu2 N7 C71 C70 171.5(9) . . . . ?
C67 N7 C71 C75 -176.5(10) . . . . ?
Cu2 N7 C71 C75 -4.2(11) . . . . ?
C72 C70 C71 N7 174.8(12) . . . . ?
C69 C70 C71 N7 -0.7(16) . . . . ?
C72 C70 C71 C75 -9.4(17) . . . . ?
C69 C70 C71 C75 175.2(10) . . . . ?
C71 C70 C72 C73 6.2(21) . . . . ?
C69 C70 C72 C73 -178.7(12) . . . . ?
C70 C72 C73 C74 -1.7(21) . . . . ?
C72 C73 C74 C75 1.2(19) . . . . ?
C72 C73 C74 C76 176.8(13) . . . . ?
C76 C74 C75 N8 -2.6(17) . . . . ?
C73 C74 C75 N8 173.3(10) . . . . ?
C76 C74 C75 C71 179.3(10) . . . . ?
C73 C74 C75 C71 -4.7(17) . . . . ?
C78 N8 C75 C74 -1.8(15) . . . . ?
Cu2 N8 C75 C74 177.0(9) . . . . ?
C78 N8 C75 C71 176.3(9) . . . . ?
Cu2 N8 C75 C71 -4.9(11) . . . . ?
N7 C71 C75 C74 -175.5(10) . . . . ?
C70 C71 C75 C74 8.4(15) . . . . ?
N7 C71 C75 N8 6.3(14) . . . . ?
C70 C71 C75 N8 -169.8(9) . . . . ?
C75 C74 C76 C77 3.5(18) . . . . ?
C73 C74 C76 C77 -172.2(12) . . . . ?
C74 C76 C77 C78 0.0(19) . . . . ?
C75 N8 C78 C77 5.5(14) . . . . ?
Cu2 N8 C78 C77 -173.0(8) . . . . ?
C75 N8 C78 C79 -168.7(9) . . . . ?
Cu2 N8 C78 C79 12.8(15) . . . . ?
C76 C77 C78 N8 -4.8(17) . . . . ?
C76 C77 C78 C79 169.5(11) . . . . ?
N8 C78 C79 C84 17.6(16) . . . . ?
C77 C78 C79 C84 -156.8(11) . . . . ?
N8 C78 C79 C80 -155.7(10) . . . . ?
C77 C78 C79 C80 29.9(15) . . . . ?
C84 C79 C80 C81 11.4(17) . . . . ?
C78 C79 C80 C81 -174.7(10) . . . . ?
C79 C80 C81 C82 -7.2(19) . . . . ?
C80 C81 C82 O12 -178.4(11) . . . . ?
C80 C81 C82 C83 0.2(20) . . . . ?
O12 C82 C83 C84 -179.5(11) . . . . ?
C81 C82 C83 C84 2.1(18) . . . . ?
C80 C79 C84 C83 -9.7(17) . . . . ?
C78 C79 C84 C83 176.7(10) . . . . ?
C82 C83 C84 C79 3.0(17) . . . . ?
O12 C85 C86 O11 74.5(17) . . . . ?
O11 C87 C88 O10 68.7(19) . . . . ?
O10 C89 C90 O9 -66.5(26) . . . . ?
O9 C91 C92 O8 59.6(27) . . . . ?
O8 C93 C94 O7 77.5(17) . . . . ?
C64 C63 O7 C94 -9.9(20) . . . . ?
C62 C63 O7 C94 179.0(12) . . . . ?
C93 C94 O7 C63 -145.6(13) . . . . ?
C91 C92 O8 C93 174.0(20) . . . . ?
C94 C93 O8 C92 177.3(17) . . . . ?
C92 C91 O9 C90 175.0(21) . . . . ?
C89 C90 O9 C91 -161.3(21) . . . . ?
C90 C89 O10 C88 172.8(17) . . . . ?
C87 C88 O10 C89 74.1(21) . . . . ?
C88 C87 O11 C86 178.7(13) . . . . ?
C85 C86 O11 C87 179.6(13) . . . . ?
C81 C82 O12 C85 -157.6(13) . . . . ?
C83 C82 O12 C85 24.0(19) . . . . ?
C86 C85 O12 C82 -112.6(15) . . . . ?
C7T C1T C2T C3T -176.2 . . . . ?
C6T C1T C2T C3T 0.0 . . . . ?
C1T C2T C3T C4T 0.0 . . . . ?
C2T C3T C4T C5T 0.0 . . . . ?
C3T C4T C5T C6T 0.0 . . . . ?
C4T C5T C6T C1T 0.0 . . . . ?
C7T C1T C6T C5T 176.3 . . . . ?
C2T C1T C6T C5T 0.0 . . . . ?
